data_4087520
loop_
_publ_author_name
'Johnson, Sara A.'
'Kiernicki, John J.'
'Fanwick, Phillip E.'
'Bart, Suzanne C.'

_publ_section_title
;
 New Benzylpotassium Reagents and Their Utility for the Synthesis of
 Homoleptic Uranium(IV) Benzyl Derivatives
;
_journal_issue 12
_journal_name_full Organometallics
_journal_page_first 2889
_journal_paper_doi 10.1021/acs.organomet.5b00212
_journal_volume 34
_journal_year 2015
_chemical_absolute_configuration unk
_chemical_formula_moiety 'C176 H240 U4'
_chemical_formula_sum 'C44 H60 U'
_chemical_formula_weight 826.95
_space_group_crystal_system tetragonal
_space_group_IT_number 82
_space_group_name_Hall 'I -4'
_space_group_name_H-M_alt 'I -4'
_atom_sites_solution_hydrogens geom
_atom_sites_solution_primary iterative
_atom_sites_solution_secondary difmap
_audit_creation_method SHELXL-2013
_cell_angle_alpha 90
_cell_angle_beta 90
_cell_angle_gamma 90
_cell_formula_units_Z 2
_cell_length_a 16.3339(6)
_cell_length_b 16.3339(6)
_cell_length_c 7.2540(5)
_cell_measurement_reflns_used 7962
_cell_measurement_temperature 200(2)
_cell_measurement_theta_max 28.244
_cell_measurement_theta_min 2.494
_cell_volume 1935.34(17)
_computing_cell_refinement 'HKL2000 (Otwinowski & Minor, 1997)'
_computing_data_collection 'Nonius Collect (Nonius, 1998)'
_computing_data_reduction 'HKL2000 (Otwinowski & Minor, 1997)'
_computing_publication_material 'local programs'
_computing_structure_refinement 'SHELXL-2013 (Sheldrick, 2013)'
_computing_structure_solution 'SHELXT (Sheldrick)'
_diffrn_ambient_temperature 200(2)
_diffrn_measured_fraction_theta_full 0.999
_diffrn_measured_fraction_theta_max 0.998
_diffrn_measurement_device_type 'Nonius KappaCCD'
_diffrn_measurement_method '\w and \f'
_diffrn_radiation_type MoK\a
_diffrn_radiation_wavelength 0.71073
_diffrn_reflns_av_R_equivalents 0.064
_diffrn_reflns_av_unetI/netI 0.0557
_diffrn_reflns_Laue_measured_fraction_max 0.998
_diffrn_reflns_limit_h_max 21
_diffrn_reflns_limit_h_min -21
_diffrn_reflns_limit_k_max 15
_diffrn_reflns_limit_k_min -15
_diffrn_reflns_limit_l_max 9
_diffrn_reflns_limit_l_min -8
_diffrn_reflns_number 7962
_diffrn_reflns_point_group_measured_fraction_full 0.999
_diffrn_reflns_point_group_measured_fraction_max 0.999
_diffrn_reflns_theta_full 25.242
_diffrn_reflns_theta_max 28.244
_diffrn_reflns_theta_min 2.494
_diffrn_source 'fine focus tube'
_exptl_absorpt_coefficient_mu 4.221
_exptl_absorpt_correction_T_max 0.363
_exptl_absorpt_correction_T_min 0.051
_exptl_absorpt_correction_type multi-scan
_exptl_absorpt_process_details 'SCALEPACK (Otwinowski & Minor, 1997)'
_exptl_crystal_colour red
_exptl_crystal_density_diffrn 1.419
_exptl_crystal_description block
_exptl_crystal_F_000 832
_exptl_crystal_size_max 0.300
_exptl_crystal_size_mid 0.240
_exptl_crystal_size_min 0.240
_refine_diff_density_max 1.083
_refine_diff_density_min -1.426
_refine_diff_density_rms 0.118
_refine_ls_abs_structure_details
;
 Refined as an inversion twin.
;
_refine_ls_abs_structure_Flack 0.44(2)
_refine_ls_extinction_method none
_refine_ls_goodness_of_fit_ref 1.130
_refine_ls_hydrogen_treatment constr
_refine_ls_matrix_type full
_refine_ls_number_parameters 106
_refine_ls_number_reflns 2323
_refine_ls_number_restraints 3
_refine_ls_restrained_S_all 1.130
_refine_ls_R_factor_all 0.0535
_refine_ls_R_factor_gt 0.0345
_refine_ls_shift/su_max 0.000
_refine_ls_shift/su_mean 0.000
_refine_ls_structure_factor_coef Fsqd
_refine_ls_weighting_details 'w=1/[\s^2^(Fo^2^)+9.1458P] where P=(Fo^2^+2Fc^2^)/3'
_refine_ls_weighting_scheme calc
_refine_ls_wR_factor_gt 0.0646
_refine_ls_wR_factor_ref 0.0802
_reflns_Friedel_coverage 0.853
_reflns_Friedel_fraction_full 1.000
_reflns_Friedel_fraction_max 0.999
_reflns_number_gt 1998
_reflns_number_total 2323
_reflns_threshold_expression 'I > 2\s(I)'
_cod_data_source_file om5b00212_si_006.cif
_cod_data_source_block SAJ02
_cod_original_cell_volume 1935.34(19)
_cod_database_code 4087520
_shelx_space_group_comment
;
The symmetry employed for this shelxl refinement is uniquely defined
by the following loop, which should always be used as a source of
symmetry information in preference to the above space-group names.
They are only intended as comments.
;
_shelx_estimated_absorpt_t_min 0.364
_shelx_estimated_absorpt_t_max 0.431
_shelxl_version_number 2013-4

loop_
_space_group_symop_operation_xyz
'x, y, z'
'-x, -y, z'
'y, -x, -z'
'-y, x, -z'
'x+1/2, y+1/2, z+1/2'
'-x+1/2, -y+1/2, z+1/2'
'y+1/2, -x+1/2, -z+1/2'
'-y+1/2, x+1/2, -z+1/2'

loop_
_atom_site_label
_atom_site_type_symbol
_atom_site_fract_x
_atom_site_fract_y
_atom_site_fract_z
_atom_site_U_iso_or_equiv
_atom_site_adp_type
_atom_site_occupancy
_atom_site_site_symmetry_order
_atom_site_calc_flag
_atom_site_refinement_flags_posn
_atom_site_refinement_flags_adp
_atom_site_refinement_flags_occupancy
U1 U 0.5000 0.0000 0.7500 0.04097(18) Uani 1 4 d S T P
C11 C 0.6208(6) -0.0909(6) 0.5703(12) 0.045(2) Uani 1 1 d . . .
C12 C 0.5664(6) -0.1514(6) 0.5069(13) 0.049(2) Uani 1 1 d . . .
H2 H 0.5248 -0.1372 0.4212 0.058 Uiso 1 1 calc R U .
C13 C 0.5728(6) -0.2321(6) 0.5683(13) 0.049(2) Uani 1 1 d . . .
H3 H 0.5368 -0.2720 0.5181 0.058 Uiso 1 1 calc R U .
C14 C 0.6293(5) -0.2563(5) 0.6992(11) 0.043(3) Uani 1 1 d . . .
C15 C 0.6819(5) -0.1957(5) 0.774(3) 0.042(4) Uani 1 1 d . . .
H5 H 0.7197 -0.2095 0.8681 0.051 Uiso 1 1 calc R U .
C16 C 0.6777(5) -0.1157(5) 0.7066(11) 0.046(3) Uani 1 1 d . . .
H6 H 0.7146 -0.0761 0.7545 0.056 Uiso 1 1 calc R U .
C17 C 0.6353(5) -0.3433(5) 0.763(6) 0.056(3) Uani 1 1 d . . .
C18 C 0.5742(7) -0.4016(6) 0.6839(16) 0.082(5) Uani 1 1 d D . .
H8A H 0.5188 -0.3805 0.7047 0.123 Uiso 1 1 calc R U .
H8B H 0.5799 -0.4551 0.7436 0.123 Uiso 1 1 calc R U .
H8C H 0.5838 -0.4074 0.5512 0.123 Uiso 1 1 calc R U .
C19 C 0.7219(5) -0.3768(5) 0.742(4) 0.063(2) Uani 1 1 d D . .
H9A H 0.7200 -0.4292 0.6763 0.094 Uiso 1 1 calc R U .
H9B H 0.7462 -0.3851 0.8643 0.094 Uiso 1 1 calc R U .
H9C H 0.7552 -0.3377 0.6722 0.094 Uiso 1 1 calc R U .
C20 C 0.6175(7) -0.3424(7) 0.9818(14) 0.066(3) Uani 1 1 d D . .
H10A H 0.5619 -0.3224 1.0042 0.099 Uiso 1 1 calc R U .
H10B H 0.6569 -0.3062 1.0431 0.099 Uiso 1 1 calc R U .
H10C H 0.6230 -0.3980 1.0310 0.099 Uiso 1 1 calc R U .
C10 C 0.6094(7) -0.0053(6) 0.5244(14) 0.056(3) Uani 1 1 d . . .
H12A H 0.5910 0.0041 0.3962 0.067 Uiso 1 1 calc R U .
H12B H 0.6569 0.0297 0.5552 0.067 Uiso 1 1 calc R U .

loop_
_atom_site_aniso_label
_atom_site_aniso_U_11
_atom_site_aniso_U_22
_atom_site_aniso_U_33
_atom_site_aniso_U_23
_atom_site_aniso_U_13
_atom_site_aniso_U_12
U1 0.0438(2) 0.0438(2) 0.0352(3) 0.000 0.000 0.000
C11 0.046(5) 0.048(5) 0.042(5) 0.001(4) 0.010(4) 0.006(4)
C12 0.049(6) 0.056(6) 0.041(5) -0.004(4) -0.006(4) 0.005(4)
C13 0.045(5) 0.051(6) 0.050(6) -0.005(4) -0.007(4) 0.003(4)
C14 0.036(4) 0.048(5) 0.044(7) -0.004(4) 0.001(3) 0.001(3)
C15 0.044(4) 0.051(4) 0.032(11) -0.003(5) -0.006(5) 0.002(3)
C16 0.046(5) 0.051(5) 0.042(9) -0.010(4) 0.000(4) -0.003(4)
C17 0.048(4) 0.042(4) 0.077(10) 0.002(12) -0.007(12) 0.004(3)
C18 0.084(8) 0.048(6) 0.113(14) -0.004(6) -0.025(7) -0.008(5)
C19 0.063(5) 0.062(5) 0.064(6) -0.005(17) 0.008(16) 0.018(4)
C20 0.071(7) 0.065(7) 0.061(7) 0.016(6) 0.008(6) 0.003(6)
C10 0.070(7) 0.046(6) 0.052(6) -0.001(5) 0.014(5) 0.005(5)

loop_
_atom_type_symbol
_atom_type_description
_atom_type_scat_dispersion_real
_atom_type_scat_dispersion_imag
_atom_type_scat_source
C C 0.0033 0.0016 'International Tables Vol C Tables 4.2.6.8 and 6.1.1.4'
H H 0.0000 0.0000 'International Tables Vol C Tables 4.2.6.8 and 6.1.1.4'
U U -9.6767 9.6646 'International Tables Vol C Tables 4.2.6.8 and 6.1.1.4'

loop_
_geom_angle_atom_site_label_1
_geom_angle_atom_site_label_2
_geom_angle_atom_site_label_3
_geom_angle
_geom_angle_site_symmetry_1
_geom_angle_site_symmetry_3
C10 U1 C10 117.1(3) 8_546 2_655
C10 U1 C10 95.1(5) 8_546 7_556
C10 U1 C10 117.1(3) 2_655 7_556
C10 U1 C10 117.1(3) 8_546 .
C10 U1 C10 95.1(5) 2_655 .
C10 U1 C10 117.1(3) 7_556 .
C10 U1 C11 31.3(3) 8_546 8_546
C10 U1 C11 133.0(3) 2_655 8_546
C10 U1 C11 103.0(3) 7_556 8_546
C10 U1 C11 87.0(3) . 8_546
C10 U1 C11 103.0(3) 8_546 7_556
C10 U1 C11 87.0(3) 2_655 7_556
C10 U1 C11 31.3(3) 7_556 7_556
C10 U1 C11 133.0(3) . 7_556
C11 U1 C11 124.3(4) 8_546 7_556
C10 U1 C11 87.0(3) 8_546 2_655
C10 U1 C11 31.3(3) 2_655 2_655
C10 U1 C11 133.0(3) 7_556 2_655
C10 U1 C11 103.0(3) . 2_655
C11 U1 C11 102.58(16) 8_546 2_655
C11 U1 C11 102.58(16) 7_556 2_655
C10 U1 C11 133.0(3) 8_546 .
C10 U1 C11 103.0(3) 2_655 .
C10 U1 C11 87.0(3) 7_556 .
C10 U1 C11 31.3(3) . .
C11 U1 C11 102.58(16) 8_546 .
C11 U1 C11 102.59(16) 7_556 .
C11 U1 C11 124.3(4) 2_655 .
C12 C11 C16 116.2(8) . .
C12 C11 C10 121.5(9) . .
C16 C11 C10 121.3(9) . .
C12 C11 U1 94.6(6) . .
C16 C11 U1 106.9(6) . .
C10 C11 U1 60.2(5) . .
C13 C12 C11 120.9(9) . .
C13 C12 H2 119.6 . .
C11 C12 H2 119.6 . .
C14 C13 C12 122.6(9) . .
C14 C13 H3 118.7 . .
C12 C13 H3 118.7 . .
C13 C14 C15 117.8(10) . .
C13 C14 C17 121.9(13) . .
C15 C14 C17 120.3(12) . .
C16 C15 C14 119.4(14) . .
C16 C15 H5 120.3 . .
C14 C15 H5 120.3 . .
C15 C16 C11 122.9(10) . .
C15 C16 H6 118.6 . .
C11 C16 H6 118.6 . .
C18 C17 C14 116.1(19) . .
C18 C17 C19 110.6(14) . .
C14 C17 C19 111.7(13) . .
C18 C17 C20 105.4(15) . .
C14 C17 C20 106.6(16) . .
C19 C17 C20 106(2) . .
C17 C18 H8A 109.5 . .
C17 C18 H8B 109.5 . .
H8A C18 H8B 109.5 . .
C17 C18 H8C 109.5 . .
H8A C18 H8C 109.5 . .
H8B C18 H8C 109.5 . .
C17 C19 H9A 109.5 . .
C17 C19 H9B 109.5 . .
H9A C19 H9B 109.5 . .
C17 C19 H9C 109.5 . .
H9A C19 H9C 109.5 . .
H9B C19 H9C 109.5 . .
C17 C20 H10A 109.5 . .
C17 C20 H10B 109.5 . .
H10A C20 H10B 109.5 . .
C17 C20 H10C 109.5 . .
H10A C20 H10C 109.5 . .
H10B C20 H10C 109.5 . .
C11 C10 U1 88.5(6) . .
C11 C10 H12A 113.9 . .
U1 C10 H12A 113.9 . .
C11 C10 H12B 113.9 . .
U1 C10 H12B 113.9 . .
H12A C10 H12B 111.1 . .

loop_
_geom_bond_atom_site_label_1
_geom_bond_atom_site_label_2
_geom_bond_distance
_geom_bond_site_symmetry_2
U1 C10 2.424(10) 8_546
U1 C10 2.424(10) 2_655
U1 C10 2.424(10) 7_556
U1 C10 2.424(10) .
U1 C11 2.792(9) 8_546
U1 C11 2.792(9) 7_556
U1 C11 2.792(9) 2_655
U1 C11 2.792(9) .
C11 C12 1.406(13) .
C11 C16 1.416(12) .
C11 C10 1.450(13) .
C12 C13 1.395(13) .
C12 H2 0.9500 .
C13 C14 1.382(12) .
C13 H3 0.9500 .
C14 C15 1.418(14) .
C14 C17 1.498(17) .
C15 C16 1.396(14) .
C15 H5 0.9500 .
C16 H6 0.9500 .
C17 C18 1.50(2) .
C17 C19 1.525(12) .
C17 C20 1.61(4) .
C18 H8A 0.9800 .
C18 H8B 0.9800 .
C18 H8C 0.9800 .
C19 H9A 0.9800 .
C19 H9B 0.9800 .
C19 H9C 0.9800 .
C20 H10A 0.9800 .
C20 H10B 0.9800 .
C20 H10C 0.9800 .
C10 H12A 0.9900 .
C10 H12B 0.9900 .

loop_
_geom_torsion_atom_site_label_1
_geom_torsion_atom_site_label_2
_geom_torsion_atom_site_label_3
_geom_torsion_atom_site_label_4
_geom_torsion
C16 C11 C12 C13 -3.9(13)
C10 C11 C12 C13 -172.9(9)
U1 C11 C12 C13 -115.2(8)
C11 C12 C13 C14 3.1(14)
C12 C13 C14 C15 0.6(15)
C12 C13 C14 C17 -180.0(16)
C13 C14 C15 C16 -3.1(18)
C17 C14 C15 C16 177.4(17)
C14 C15 C16 C11 2.2(19)
C12 C11 C16 C15 1.3(15)
C10 C11 C16 C15 170.3(11)
U1 C11 C16 C15 105.4(11)
C13 C14 C17 C18 -3(3)
C15 C14 C17 C18 176.9(17)
C13 C14 C17 C19 125.5(19)
C15 C14 C17 C19 -55(3)
C13 C14 C17 C20 -119.6(14)
C15 C14 C17 C20 59.9(12)
C12 C11 C10 U1 76.0(9)
C16 C11 C10 U1 -92.5(8)
